data_7716599
loop_
_publ_author_name
'Kallmeier, Fabian'
'Matthews, Aidan J. R.'
'Nelmes, Gareth R.'
'Lawson, Nina R.'
'Hicks, Jamie'

_publ_section_title
;
 Mechanochemical synthesis of iron aluminyl complexes.
;
_journal_issue 30
_journal_name_full 'Dalton transactions (Cambridge, England : 2003)'
_journal_page_first 12450
_journal_page_last 12454
_journal_paper_doi 10.1039/d4dt01774a
_journal_volume 53
_journal_year 2024
_chemical_formula_moiety 'C38 H51 Al Fe N2 O3, C6 H14'
_chemical_formula_sum 'C44 H65 Al Fe N2 O3'
_chemical_formula_weight 752.81
_space_group_crystal_system triclinic
_space_group_IT_number 2
_space_group_name_Hall '-P 1'
_space_group_name_H-M_alt 'P -1'
_atom_sites_solution_hydrogens geom
_atom_sites_solution_primary dual
_audit_creation_date 2024-06-02
_audit_creation_method
;
Olex2 1.5
(compiled 2024.01.12 svn.r2f8d729c for OlexSys, GUI svn.r6928)
;
_audit_update_record
;
2024-06-02 deposited with the CCDC.	2024-07-09 downloaded from the CCDC.
;
_cell_angle_alpha 85.068(3)
_cell_angle_beta 76.654(4)
_cell_angle_gamma 71.928(4)
_cell_formula_units_Z 2
_cell_length_a 10.4105(4)
_cell_length_b 11.6341(5)
_cell_length_c 18.7132(7)
_cell_measurement_reflns_used 6094
_cell_measurement_temperature 150.00(10)
_cell_measurement_theta_max 77.2980
_cell_measurement_theta_min 11.5250
_cell_volume 2096.23(16)
_computing_cell_refinement 'CrysAlisPro 1.171.42.49 (Rigaku OD, 2022)'
_computing_data_collection 'CrysAlisPro 1.171.42.49 (Rigaku OD, 2022)'
_computing_data_reduction 'CrysAlisPro 1.171.42.49 (Rigaku OD, 2022)'
_computing_molecular_graphics 'Olex2 1.5 (Dolomanov et al., 2009)'
_computing_publication_material 'Olex2 1.5 (Dolomanov et al., 2009)'
_computing_structure_refinement 'SHELXL 2019/3 (Sheldrick, 2015)'
_computing_structure_solution 'SHELXT  (Sheldrick, 2015)'
_diffrn_ambient_environment N~2~
_diffrn_ambient_temperature 150.00(10)
_diffrn_detector 'Hybrid Pixel Array Detector'
_diffrn_detector_area_resol_mean 10.0000
_diffrn_detector_type HyPix
_diffrn_measured_fraction_theta_full 0.993
_diffrn_measured_fraction_theta_max 0.993
_diffrn_measurement_details
;
List of Runs (angles in degrees, time in seconds):

  # Type    Start    End  Width  t~exp~   \w     \q     \k     \f   Frames
#--------------------------------------------------------------------------
  1  \w    -40.00  26.00   0.50    6.00    --  -46.45  61.00  15.00  132
  2  \w    -21.00  13.00   0.50    6.00    --   46.45 -61.00-123.00   68
  3  \w     34.00 119.00   0.50    6.00    --   46.45  61.00  15.00  170
  4  \w     18.00  62.00   0.50    6.00    --   46.45 -61.00-123.00   88
  5  \w     36.00  79.00   0.50   24.00    --  107.75 -61.00-123.00   86
  6  \w     95.00 177.00   0.50   24.00    --  107.75  61.00  15.00  164
  7  \w    -19.00  21.00   0.50    6.00    --  -46.45  38.00 150.00   80
  8  \w     -6.00  30.00   0.50    6.00    --  -46.45  19.00   0.00   72
  9  \w     -7.00  26.00   0.50    6.00    --  -46.45  19.00 -60.00   66
 10  \w    -18.00  19.00   0.50    6.00    --  -46.45  38.00 -30.00   74
 11  \w   -114.00 -31.00   0.50    6.00    --  -46.45 -61.00-123.00  166
 12  \w     47.00  79.00   0.50    6.00    --   46.45-125.00-180.00   64
 13  \w     44.00  93.00   0.50    6.00    --   46.45-125.00  90.00   98
 14  \w     37.00  87.00   0.50    6.00    --   46.45-125.00 150.00  100
 15  \w     32.00  58.00   0.50   24.00    --  107.75 -30.00  60.00   52
 16  \w     72.00 100.00   0.50   24.00    --  107.75 -77.00-150.00   56
 17  \w     52.00 107.00   0.50   24.00    --  107.75 -97.00-158.69  110
 18  \w     45.00  74.00   0.50   24.00    --  107.75 -95.00-120.00   58
 19  \w     32.00  59.00   0.50   24.00    --  107.75 -30.00 150.00   54
 20  \w    101.00 129.00   0.50   24.00    --  107.75  30.00   0.00   56
 21  \w    100.00 177.00   0.50   24.00    --  107.75  77.00 -60.00  154
 22  \w     33.00  59.00   0.50   24.00    --  107.75 -30.00 -60.00   52
 23  \w     80.00 109.00   0.50   24.00    --  107.75-111.00  59.61   58
 24  \w     36.00  70.00   0.50   24.00    --  107.75-104.00 -38.61   68
 25  \w     32.00  59.00   0.50   24.00    --  107.75 -30.00  30.00   54
 26  \w     72.00 108.00   0.50   24.00    --  107.75-104.00 -38.61   72
 27  \w     76.00 101.00   0.50   24.00    --  107.75 -95.00 150.00   50
 28  \w    145.00 178.00   0.50   24.00    --  107.75  30.00-120.00   66
 29  \w     36.00  65.00   0.50   24.00    --  107.75 -45.00 120.00   58
 30  \w    140.00 172.00   0.50   24.00    --  107.75  45.00 -90.00   64
 31  \w    150.00 177.00   0.50   24.00    --  107.75  30.00 150.00   54
 32  \w     81.00 106.00   0.50   24.00    --  107.75 -95.00-120.00   50
 33  \w     38.00  69.00   0.50   24.00    --  107.75 -95.00  60.00   62
 34  \w     71.00 105.00   0.50   24.00    --  107.75 -95.00  60.00   68
 35  \w     32.00  58.00   0.50   24.00    --  107.75 -30.00-120.00   52
 36  \w     34.00 103.00   0.50   24.00    --  107.75 -95.00 -30.00  138
 37  \w    104.00 132.00   0.50   24.00    --  107.75  30.00-120.00   56
 38  \w    100.00 144.00   0.50   24.00    --  107.75  30.00 150.00   88
 39  \w    133.00 178.00   0.50   24.00    --  107.75  30.00   0.00   90
 40  \w     32.00  59.00   0.50   24.00    --  107.75 -30.00 -30.00   54
 41  \w     95.00 129.00   0.50   24.00    --  107.75  45.00 -90.00   68
 42  \w     34.00  83.00   0.50   24.00    --  107.75 -95.00-150.00   98
 43  \w     41.00 107.00   0.50   24.00    --  107.75-103.00 150.14  132
 44  \w     40.00  74.00   0.50   24.00    --  107.75-111.00  59.61   68
 45  \w     53.00 103.00   0.50   24.00    --  107.75 -95.00   0.00  100
 46  \w    102.00 132.00   0.50   24.00    --  107.75 125.00-180.00   60
 47  \w     66.00 122.00   0.50   24.00    --  107.75 -88.00  66.80  112
 48  \w     37.00  87.00   0.50   24.00    --  107.75 -61.00  60.00  100
;
_diffrn_measurement_device 'four-circle diffractometer'
_diffrn_measurement_device_type 'SuperNova, Dual, Cu at home/near, HyPix'
_diffrn_measurement_method '\w scans'
_diffrn_orient_matrix_type 'CrysAlisPro convention (1999,Acta A55,543-557)'
_diffrn_orient_matrix_UB_11 -0.0017576000
_diffrn_orient_matrix_UB_12 0.1246852000
_diffrn_orient_matrix_UB_13 -0.0356946000
_diffrn_orient_matrix_UB_21 -0.1438775000
_diffrn_orient_matrix_UB_22 0.0567571000
_diffrn_orient_matrix_UB_23 0.0488546000
_diffrn_orient_matrix_UB_31 0.0686083000
_diffrn_orient_matrix_UB_32 0.0252671000
_diffrn_orient_matrix_UB_33 0.0591580000
_diffrn_radiation_monochromator mirror
_diffrn_radiation_probe x-ray
_diffrn_radiation_type 'Cu K\a'
_diffrn_radiation_wavelength 1.54184
_diffrn_reflns_av_unetI/netI 0.0453
_diffrn_reflns_Laue_measured_fraction_full 0.993
_diffrn_reflns_Laue_measured_fraction_max 0.993
_diffrn_reflns_limit_h_max 12
_diffrn_reflns_limit_h_min -11
_diffrn_reflns_limit_k_max 13
_diffrn_reflns_limit_k_min -13
_diffrn_reflns_limit_l_max 22
_diffrn_reflns_limit_l_min -19
_diffrn_reflns_number 10687
_diffrn_reflns_point_group_measured_fraction_full 0.993
_diffrn_reflns_point_group_measured_fraction_max 0.993
_diffrn_reflns_theta_full 67.089
_diffrn_reflns_theta_max 67.089
_diffrn_reflns_theta_min 2.427
_diffrn_source 'micro-focus sealed X-ray tube'
_diffrn_source_type 'SuperNova (Cu) X-ray Source'
_exptl_absorpt_coefficient_mu 3.385
_exptl_absorpt_correction_T_max 1.00000
_exptl_absorpt_correction_T_min 0.71136
_exptl_absorpt_correction_type multi-scan
_exptl_absorpt_process_details
;
CrysAlisPro 1.171.42.49 (Rigaku Oxford Diffraction, 2022)
Empirical absorption correction using spherical harmonics,
implemented in SCALE3 ABSPACK scaling algorithm.
;
_exptl_crystal_colour colourless
_exptl_crystal_colour_primary colourless
_exptl_crystal_density_diffrn 1.193
_exptl_crystal_description block
_exptl_crystal_F_000 812
_exptl_crystal_size_max 0.06
_exptl_crystal_size_mid 0.06
_exptl_crystal_size_min 0.04
_refine_diff_density_max 0.964
_refine_diff_density_min -0.602
_refine_diff_density_rms 0.104
_refine_ls_extinction_method none
_refine_ls_goodness_of_fit_ref 1.118
_refine_ls_hydrogen_treatment constr
_refine_ls_matrix_type full
_refine_ls_number_parameters 477
_refine_ls_number_reflns 10687
_refine_ls_number_restraints 17
_refine_ls_restrained_S_all 1.120
_refine_ls_R_factor_all 0.1101
_refine_ls_R_factor_gt 0.0953
_refine_ls_shift/su_max 0.000
_refine_ls_shift/su_mean 0.000
_refine_ls_structure_factor_coef Fsqd
_refine_ls_weighting_details 'w=1/[\s^2^(Fo^2^)+(0.0236P)^2^+17.8279P] where P=(Fo^2^+2Fc^2^)/3'
_refine_ls_weighting_scheme calc
_refine_ls_wR_factor_gt 0.2351
_refine_ls_wR_factor_ref 0.2424
_reflns_Friedel_coverage 0.000
_reflns_number_gt 9022
_reflns_number_total 10687
_reflns_threshold_expression 'I > 2\s(I)'
_twin_special_details
;
Component 2 rotated by 1.5096\% 
around [-0.76 -0.32 -0.56] (reciprocal) or [-0.99 -0.06 -0.11] (direct)
;
_cod_data_source_file d4dt01774a2.cif
_cod_data_source_block (tBuNON)AlFp
_cod_depositor_comments 'Adding full bibliography for 7716596--7716604.cif.'
_cod_database_code 7716599
_shelx_shelxl_version_number 2019/3
_chemical_oxdiff_formula 'C44 H65 Al1 Fe1 N2 O3'
_chemical_oxdiff_usercomment 'tol - hex'
_shelx_space_group_comment
;
The symmetry employed for this shelxl refinement is uniquely defined
by the following loop, which should always be used as a source of
symmetry information in preference to the above space-group names.
They are only intended as comments.
;
_shelx_estimated_absorpt_t_max 0.876
_shelx_estimated_absorpt_t_min 0.823
_olex2_refinement_description
;
1. Twinned data refinement
 Scales: 0.540(5)
 0.460(5)
2. Fixed Uiso
 At 1.2 times of:
  All C(H) groups, All C(H,H) groups
 At 1.5 times of:
  All C(H,H,H) groups
3. Restrained distances
 C40-C39 = C41-C40 = C42-C41 = C43-C42 = C44-C43
 1.53 with sigma of 0.008
4. Uiso/Uaniso restraints and constraints
Uanis(C1) \\sim Ueq: with sigma of 0.001 and sigma for terminal atoms of 0.002
Uanis(C36) \\sim Ueq: with sigma of 0.005 and sigma for terminal atoms of 0.01
5.a Secondary CH2 refined with riding coordinates:
 C40(H40A,H40B), C41(H41A,H41B), C42(H42A,H42B), C43(H43A,H43B)
5.b Aromatic/amide H refined with riding coordinates:
 C5(H5), C3(H3), C11(H11), C9(H9), C37(H37), C38(H38), C34(H34), C36(H36),
 C35(H35)
5.c Idealised Me refined as rotating group:
 C18(H18A,H18B,H18C), C30(H30A,H30B,H30C), C29(H29A,H29B,H29C), C27(H27A,H27B,
 H27C), C19(H19A,H19B,H19C), C31(H31A,H31B,H31C), C26(H26A,H26B,H26C), C25(H25A,
 H25B,H25C), C16(H16A,H16B,H16C), C15(H15A,H15B,H15C), C23(H23A,H23B,H23C),
 C22(H22A,H22B,H22C), C21(H21A,H21B,H21C), C17(H17A,H17B,H17C), C39(H39A,H39B,
 H39C), C44(H44A,H44B,H44C)
;
_olex2_submission_special_instructions 'No special instructions were received'
_oxdiff_exptl_absorpt_empirical_details
;
Empirical correction (ABSPACK) includes:
- Absorption correction using spherical harmonics
- Frame scaling
;
_oxdiff_exptl_absorpt_empirical_full_max 1.992
_oxdiff_exptl_absorpt_empirical_full_min 0.227
_oxdiff_twin_integration_method simultaneous
_oxdiff_twin_items 2

loop_
_space_group_symop_operation_xyz
'x, y, z'
'-x, -y, -z'

loop_
_atom_site_label
_atom_site_type_symbol
_atom_site_fract_x
_atom_site_fract_y
_atom_site_fract_z
_atom_site_U_iso_or_equiv
_atom_site_adp_type
_atom_site_occupancy
_atom_site_site_symmetry_order
_atom_site_calc_flag
_atom_site_refinement_flags_posn
_atom_site_refinement_flags_adp
_atom_site_refinement_flags_occupancy
_atom_site_disorder_assembly
_atom_site_disorder_group
Fe1 Fe 0.40451(10) 0.67811(9) 0.87307(6) 0.0215(3) Uani 1 1 d . . . . .
Al1 Al 0.59258(19) 0.55563(16) 0.78474(10) 0.0195(4) Uani 1 1 d . . . . .
O1 O 0.6222(4) 0.3915(4) 0.8180(2) 0.0187(9) Uani 1 1 d . . . . .
O2 O 0.6085(6) 0.5987(5) 0.9627(3) 0.0430(14) Uani 1 1 d . . . . .
N1 N 0.7777(5) 0.5311(4) 0.7936(3) 0.0202(11) Uani 1 1 d . . . . .
N2 N 0.5539(6) 0.5036(5) 0.7007(3) 0.0236(12) Uani 1 1 d . . . . .
O3 O 0.4804(6) 0.8938(5) 0.8181(4) 0.0520(16) Uani 1 1 d . . . . .
C2 C 0.8306(7) 0.4223(5) 0.8283(3) 0.0209(13) Uani 1 1 d . . . . .
C1 C 0.7505(6) 0.3426(5) 0.8395(3) 0.0169(12) Uani 1 1 d . U . . .
C5 C 0.9206(6) 0.1776(6) 0.8784(3) 0.0214(13) Uani 1 1 d . . . . .
H5 H 0.953469 0.095273 0.892949 0.026 Uiso 1 1 calc R U . . .
C4 C 1.0001(7) 0.2547(6) 0.8763(3) 0.0225(13) Uani 1 1 d . . . . .
C12 C 0.5742(6) 0.3788(6) 0.7027(4) 0.0220(13) Uani 1 1 d . . . . .
C13 C 0.6085(6) 0.3159(6) 0.7666(3) 0.0201(13) Uani 1 1 d . . . . .
C6 C 0.7916(6) 0.2218(5) 0.8590(3) 0.0189(13) Uani 1 1 d . . . . .
C3 C 0.9546(6) 0.3751(6) 0.8521(3) 0.0215(13) Uani 1 1 d . . . . .
H3 H 1.010107 0.426372 0.852012 0.026 Uiso 1 1 calc R U . . .
C8 C 0.6447(6) 0.1935(5) 0.7799(3) 0.0193(13) Uani 1 1 d . . . . .
C33 C 0.4526(7) 0.8062(6) 0.8388(4) 0.0287(15) Uani 1 1 d . . . . .
C11 C 0.5669(7) 0.3028(6) 0.6504(3) 0.0219(13) Uani 1 1 d . . . . .
H11 H 0.541797 0.337317 0.605788 0.026 Uiso 1 1 calc R U . . .
C28 C 0.5081(7) 0.5778(6) 0.6380(4) 0.0258(14) Uani 1 1 d . . . . .
C9 C 0.6356(7) 0.1228(6) 0.7258(3) 0.0225(14) Uani 1 1 d . . . . .
H9 H 0.656726 0.037554 0.732420 0.027 Uiso 1 1 calc R U . . .
C32 C 0.5298(7) 0.6292(7) 0.9270(4) 0.0314(16) Uani 1 1 d . . . . .
C18 C 0.7731(7) 0.0113(6) 0.8481(4) 0.0254(14) Uani 1 1 d . . . . .
H18A H 0.853531 -0.004747 0.806903 0.038 Uiso 1 1 calc R U . . .
H18B H 0.710581 -0.032877 0.841423 0.038 Uiso 1 1 calc R U . . .
H18C H 0.804060 -0.015399 0.894119 0.038 Uiso 1 1 calc R U . . .
C10 C 0.5954(7) 0.1775(6) 0.6620(4) 0.0253(14) Uani 1 1 d . . . . .
C37 C 0.1926(7) 0.7528(7) 0.9189(5) 0.0386(18) Uani 1 1 d . . . . .
H37 H 0.151944 0.829555 0.941465 0.046 Uiso 1 1 calc R U . . .
C38 C 0.2419(7) 0.6444(7) 0.9548(4) 0.0349(17) Uani 1 1 d . . . . .
H38 H 0.240104 0.634365 1.005921 0.042 Uiso 1 1 calc R U . . .
C7 C 0.6970(7) 0.1470(6) 0.8512(4) 0.0222(13) Uani 1 1 d . . . . .
C30 C 0.3718(7) 0.5666(6) 0.6260(4) 0.0302(16) Uani 1 1 d . . . . .
H30A H 0.380520 0.481215 0.621059 0.045 Uiso 1 1 calc R U . . .
H30B H 0.350586 0.611153 0.581155 0.045 Uiso 1 1 calc R U . . .
H30C H 0.297057 0.600409 0.668065 0.045 Uiso 1 1 calc R U . . .
C24 C 0.8633(7) 0.6136(6) 0.7690(4) 0.0269(15) Uani 1 1 d . . . . .
C20 C 0.5829(8) 0.1030(6) 0.6008(4) 0.0286(15) Uani 1 1 d . . . . .
C29 C 0.6228(8) 0.5490(7) 0.5675(4) 0.0340(17) Uani 1 1 d . . . . .
H29A H 0.706643 0.562048 0.575925 0.051 Uiso 1 1 calc R U . . .
H29B H 0.591731 0.602057 0.527275 0.051 Uiso 1 1 calc R U . . .
H29C H 0.642908 0.464441 0.554418 0.051 Uiso 1 1 calc R U . . .
C27 C 0.7895(7) 0.7112(7) 0.7207(4) 0.0337(16) Uani 1 1 d . . . . .
H27A H 0.780063 0.674019 0.677911 0.051 Uiso 1 1 calc R U . . .
H27B H 0.843125 0.768078 0.704315 0.051 Uiso 1 1 calc R U . . .
H27C H 0.697460 0.754440 0.748774 0.051 Uiso 1 1 calc R U . . .
C19 C 0.5737(7) 0.1693(6) 0.9180(4) 0.0276(15) Uani 1 1 d . . . . .
H19A H 0.608441 0.150658 0.963415 0.041 Uiso 1 1 calc R U . . .
H19B H 0.517044 0.117154 0.915135 0.041 Uiso 1 1 calc R U . . .
H19C H 0.517281 0.254172 0.917984 0.041 Uiso 1 1 calc R U . . .
C34 C 0.2955(7) 0.5505(6) 0.9023(4) 0.0287(15) Uani 1 1 d . . . . .
H34 H 0.337475 0.467302 0.911589 0.034 Uiso 1 1 calc R U . . .
C14 C 1.1424(7) 0.2104(6) 0.8971(4) 0.0255(14) Uani 1 1 d . . . . .
C31 C 0.4802(8) 0.7112(6) 0.6550(4) 0.0315(16) Uani 1 1 d . . . . .
H31A H 0.406004 0.733626 0.698998 0.047 Uiso 1 1 calc R U . . .
H31B H 0.452409 0.761937 0.613352 0.047 Uiso 1 1 calc R U . . .
H31C H 0.564554 0.723084 0.663674 0.047 Uiso 1 1 calc R U . . .
C26 C 0.8790(8) 0.6741(6) 0.8349(4) 0.0358(18) Uani 1 1 d . . . . .
H26A H 0.787261 0.717963 0.862920 0.054 Uiso 1 1 calc R U . . .
H26B H 0.932566 0.730771 0.817299 0.054 Uiso 1 1 calc R U . . .
H26C H 0.927208 0.612100 0.866454 0.054 Uiso 1 1 calc R U . . .
C25 C 1.0044(7) 0.5499(7) 0.7206(4) 0.0359(17) Uani 1 1 d . . . . .
H25A H 1.060424 0.490674 0.750429 0.054 Uiso 1 1 calc R U . . .
H25B H 1.051908 0.609795 0.699857 0.054 Uiso 1 1 calc R U . . .
H25C H 0.990966 0.508462 0.680765 0.054 Uiso 1 1 calc R U . . .
C16 C 1.1778(7) 0.0794(6) 0.9240(5) 0.0356(17) Uani 1 1 d . . . . .
H16A H 1.107926 0.071063 0.967542 0.053 Uiso 1 1 calc R U . . .
H16B H 1.268945 0.055589 0.936492 0.053 Uiso 1 1 calc R U . . .
H16C H 1.179347 0.027268 0.885139 0.053 Uiso 1 1 calc R U . . .
C36 C 0.2125(8) 0.7313(7) 0.8424(4) 0.0382(18) Uani 1 1 d . U . . .
H36 H 0.188981 0.789839 0.805195 0.046 Uiso 1 1 calc R U . . .
C15 C 1.1447(8) 0.2884(7) 0.9586(4) 0.0337(17) Uani 1 1 d . . . . .
H15A H 1.116562 0.373881 0.943928 0.051 Uiso 1 1 calc R U . . .
H15B H 1.238419 0.265899 0.967697 0.051 Uiso 1 1 calc R U . . .
H15C H 1.080409 0.275140 1.003577 0.051 Uiso 1 1 calc R U . . .
C35 C 0.2744(7) 0.6049(8) 0.8332(4) 0.0394(19) Uani 1 1 d . . . . .
H35 H 0.297975 0.563363 0.788305 0.047 Uiso 1 1 calc R U . . .
C23 C 0.4332(9) 0.1464(8) 0.5909(5) 0.048(2) Uani 1 1 d . . . . .
H23A H 0.371265 0.133013 0.636801 0.072 Uiso 1 1 calc R U . . .
H23B H 0.424274 0.101132 0.551451 0.072 Uiso 1 1 calc R U . . .
H23C H 0.408146 0.232844 0.578234 0.072 Uiso 1 1 calc R U . . .
C22 C 0.6783(9) 0.1231(7) 0.5282(4) 0.0418(19) Uani 1 1 d . . . . .
H22A H 0.650059 0.208789 0.513822 0.063 Uiso 1 1 calc R U . . .
H22B H 0.671874 0.074076 0.489906 0.063 Uiso 1 1 calc R U . . .
H22C H 0.773986 0.099427 0.534530 0.063 Uiso 1 1 calc R U . . .
C21 C 0.6222(12) -0.0317(7) 0.6181(5) 0.055(3) Uani 1 1 d . . . . .
H21A H 0.719438 -0.060866 0.621790 0.083 Uiso 1 1 calc R U . . .
H21B H 0.608887 -0.074556 0.578781 0.083 Uiso 1 1 calc R U . . .
H21C H 0.563594 -0.046742 0.664773 0.083 Uiso 1 1 calc R U . . .
C17 C 1.2529(7) 0.2209(8) 0.8290(4) 0.0391(19) Uani 1 1 d . . . . .
H17A H 1.249665 0.172603 0.789420 0.059 Uiso 1 1 calc R U . . .
H17B H 1.344545 0.191130 0.840985 0.059 Uiso 1 1 calc R U . . .
H17C H 1.235336 0.305792 0.812964 0.059 Uiso 1 1 calc R U . . .
C40 C 1.1100(9) 0.0134(7) 0.6857(5) 0.054(2) Uani 1 1 d D . . . .
H40A H 1.209499 -0.001193 0.663222 0.064 Uiso 1 1 calc R U . . .
H40B H 1.100626 0.005056 0.739635 0.064 Uiso 1 1 calc R U . . .
C41 C 1.0315(10) 0.1424(7) 0.6673(4) 0.054(2) Uani 1 1 d D . . . .
H41A H 0.931988 0.156966 0.689655 0.065 Uiso 1 1 calc R U . . .
H41B H 1.064207 0.198985 0.689880 0.065 Uiso 1 1 calc R U . . .
C42 C 1.0477(9) 0.1705(7) 0.5855(4) 0.051(2) Uani 1 1 d D . . . .
H42A H 1.147262 0.154138 0.562684 0.061 Uiso 1 1 calc R U . . .
H42B H 1.012029 0.116122 0.562976 0.061 Uiso 1 1 calc R U . . .
C43 C 0.9717(12) 0.3007(8) 0.5692(5) 0.070(3) Uani 1 1 d D . . . .
H43A H 1.008964 0.354895 0.590791 0.084 Uiso 1 1 calc R U . . .
H43B H 0.872611 0.317495 0.593093 0.084 Uiso 1 1 calc R U . . .
C39 C 1.0614(11) -0.0833(8) 0.6598(6) 0.062(3) Uani 1 1 d D . . . .
H39A H 1.080585 -0.082385 0.605959 0.093 Uiso 1 1 calc R U . . .
H39B H 0.961726 -0.066864 0.679148 0.093 Uiso 1 1 calc R U . . .
H39C H 1.110656 -0.162839 0.677469 0.093 Uiso 1 1 calc R U . . .
C44 C 0.9844(13) 0.3292(11) 0.4873(5) 0.073(3) Uani 1 1 d D . . . .
H44A H 1.082397 0.307398 0.462579 0.110 Uiso 1 1 calc R U . . .
H44B H 0.941047 0.415859 0.479975 0.110 Uiso 1 1 calc R U . . .
H44C H 0.937908 0.282840 0.466555 0.110 Uiso 1 1 calc R U . . .

loop_
_atom_site_aniso_label
_atom_site_aniso_U_11
_atom_site_aniso_U_22
_atom_site_aniso_U_33
_atom_site_aniso_U_23
_atom_site_aniso_U_13
_atom_site_aniso_U_12
Fe1 0.0178(5) 0.0188(5) 0.0274(5) -0.0015(4) -0.0075(4) -0.0024(4)
Al1 0.0180(9) 0.0158(9) 0.0263(9) -0.0008(7) -0.0088(8) -0.0043(7)
O1 0.017(2) 0.015(2) 0.027(2) -0.0021(17) -0.0113(18) -0.0041(17)
O2 0.036(3) 0.060(4) 0.033(3) -0.006(3) -0.021(3) -0.004(3)
N1 0.018(3) 0.018(3) 0.026(3) -0.001(2) -0.009(2) -0.004(2)
N2 0.025(3) 0.021(3) 0.026(3) -0.002(2) -0.009(2) -0.005(2)
O3 0.046(4) 0.025(3) 0.077(4) -0.006(3) 0.007(3) -0.011(3)
C2 0.022(3) 0.017(3) 0.023(3) -0.002(3) -0.008(3) -0.003(3)
C1 0.0165(16) 0.0184(16) 0.0163(15) -0.0001(11) -0.0067(11) -0.0035(11)
C5 0.020(3) 0.019(3) 0.026(3) 0.000(3) -0.013(3) 0.000(3)
C4 0.019(3) 0.023(3) 0.024(3) -0.003(3) -0.007(3) -0.001(3)
C12 0.018(3) 0.022(3) 0.028(3) -0.004(3) -0.006(3) -0.006(3)
C13 0.016(3) 0.023(3) 0.024(3) -0.003(3) -0.007(3) -0.007(3)
C6 0.021(3) 0.019(3) 0.018(3) 0.002(2) -0.010(3) -0.003(2)
C3 0.018(3) 0.023(3) 0.028(3) -0.003(3) -0.010(3) -0.007(3)
C8 0.016(3) 0.021(3) 0.024(3) -0.003(3) -0.008(3) -0.006(2)
C33 0.031(4) 0.017(3) 0.034(4) 0.001(3) -0.009(3) 0.000(3)
C11 0.031(4) 0.021(3) 0.016(3) 0.004(2) -0.015(3) -0.007(3)
C28 0.027(4) 0.020(3) 0.033(4) -0.001(3) -0.012(3) -0.007(3)
C9 0.025(3) 0.021(3) 0.025(3) 0.005(3) -0.011(3) -0.010(3)
C32 0.028(4) 0.033(4) 0.031(4) -0.006(3) -0.006(3) -0.004(3)
C18 0.029(4) 0.020(3) 0.032(4) 0.001(3) -0.018(3) -0.006(3)
C10 0.025(3) 0.022(3) 0.032(4) -0.003(3) -0.007(3) -0.010(3)
C37 0.017(3) 0.031(4) 0.060(5) -0.005(4) 0.004(3) -0.003(3)
C38 0.024(4) 0.035(4) 0.043(4) -0.007(3) 0.004(3) -0.012(3)
C7 0.019(3) 0.020(3) 0.030(3) 0.002(3) -0.009(3) -0.008(3)
C30 0.032(4) 0.028(4) 0.033(4) 0.004(3) -0.021(3) -0.004(3)
C24 0.021(3) 0.022(3) 0.041(4) 0.004(3) -0.008(3) -0.011(3)
C20 0.041(4) 0.027(4) 0.026(3) 0.001(3) -0.015(3) -0.016(3)
C29 0.041(4) 0.030(4) 0.029(4) 0.004(3) -0.007(3) -0.009(3)
C27 0.026(4) 0.032(4) 0.044(4) 0.009(3) -0.009(3) -0.012(3)
C19 0.023(3) 0.028(4) 0.034(4) 0.002(3) -0.010(3) -0.009(3)
C34 0.026(4) 0.028(4) 0.036(4) 0.000(3) -0.007(3) -0.013(3)
C14 0.017(3) 0.030(4) 0.031(4) -0.002(3) -0.012(3) -0.004(3)
C31 0.040(4) 0.022(3) 0.036(4) 0.006(3) -0.022(3) -0.007(3)
C26 0.037(4) 0.025(4) 0.057(5) 0.001(3) -0.025(4) -0.014(3)
C25 0.022(4) 0.037(4) 0.047(4) 0.005(3) -0.005(3) -0.010(3)
C16 0.023(4) 0.032(4) 0.054(5) 0.003(3) -0.019(3) -0.003(3)
C36 0.025(3) 0.049(4) 0.043(4) 0.015(3) -0.019(3) -0.011(3)
C15 0.027(4) 0.035(4) 0.043(4) -0.004(3) -0.017(3) -0.007(3)
C35 0.022(4) 0.060(5) 0.041(4) -0.014(4) -0.002(3) -0.018(4)
C23 0.051(5) 0.061(5) 0.047(5) -0.011(4) -0.026(4) -0.025(4)
C22 0.057(5) 0.039(4) 0.032(4) -0.008(3) -0.010(4) -0.015(4)
C21 0.109(8) 0.027(4) 0.044(5) -0.001(4) -0.038(5) -0.026(5)
C17 0.015(3) 0.059(5) 0.041(4) 0.005(4) -0.010(3) -0.005(3)
C40 0.048(5) 0.054(5) 0.061(6) -0.003(5) -0.007(5) -0.021(4)
C41 0.047(5) 0.059(6) 0.057(6) -0.013(5) -0.002(4) -0.020(5)
C42 0.035(5) 0.059(6) 0.058(5) -0.015(5) -0.006(4) -0.012(4)
C43 0.073(8) 0.057(6) 0.068(7) -0.007(5) -0.005(6) -0.010(5)
C39 0.062(6) 0.056(6) 0.069(6) -0.011(5) -0.003(5) -0.026(5)
C44 0.076(8) 0.075(8) 0.064(7) -0.005(6) -0.006(6) -0.020(6)

loop_
_atom_type_symbol
_atom_type_description
_atom_type_scat_dispersion_real
_atom_type_scat_dispersion_imag
_atom_type_scat_source
C C 0.0181 0.0091 'International Tables Vol C Tables 4.2.6.8 and 6.1.1.4'
H H 0.0000 0.0000 'International Tables Vol C Tables 4.2.6.8 and 6.1.1.4'
N N 0.0311 0.0180 'International Tables Vol C Tables 4.2.6.8 and 6.1.1.4'
O O 0.0492 0.0322 'International Tables Vol C Tables 4.2.6.8 and 6.1.1.4'
Al Al 0.2130 0.2455 'International Tables Vol C Tables 4.2.6.8 and 6.1.1.4'
Fe Fe -1.1336 3.1974 'International Tables Vol C Tables 4.2.6.8 and 6.1.1.4'

loop_
_geom_angle_atom_site_label_1
_geom_angle_atom_site_label_2
_geom_angle_atom_site_label_3
_geom_angle
_geom_angle_site_symmetry_1
_geom_angle_site_symmetry_3
_geom_angle_publ_flag
C33 Fe1 Al1 90.2(2) . . ?
C33 Fe1 C32 94.6(3) . . ?
C33 Fe1 C37 101.9(3) . . ?
C33 Fe1 C38 135.2(3) . . ?
C33 Fe1 C34 163.3(3) . . ?
C33 Fe1 C36 96.5(3) . . ?
C33 Fe1 C35 126.2(3) . . ?
C32 Fe1 Al1 80.6(2) . . ?
C32 Fe1 C37 122.5(3) . . ?
C32 Fe1 C38 95.3(3) . . ?
C32 Fe1 C34 101.6(3) . . ?
C32 Fe1 C36 161.0(3) . . ?
C32 Fe1 C35 137.4(3) . . ?
C37 Fe1 Al1 152.2(2) . . ?
C37 Fe1 C38 38.4(3) . . ?
C38 Fe1 Al1 134.6(2) . . ?
C34 Fe1 Al1 96.7(2) . . ?
C34 Fe1 C37 65.7(3) . . ?
C34 Fe1 C38 39.4(3) . . ?
C34 Fe1 C36 66.8(3) . . ?
C36 Fe1 Al1 114.6(2) . . ?
C36 Fe1 C37 39.8(3) . . ?
C36 Fe1 C38 66.1(3) . . ?
C35 Fe1 Al1 87.0(2) . . ?
C35 Fe1 C37 65.7(3) . . ?
C35 Fe1 C38 65.7(3) . . ?
C35 Fe1 C34 39.6(3) . . ?
C35 Fe1 C36 39.5(3) . . ?
O1 Al1 Fe1 107.23(15) . . ?
N1 Al1 Fe1 119.34(17) . . ?
N1 Al1 O1 84.9(2) . . ?
N2 Al1 Fe1 118.89(19) . . ?
N2 Al1 O1 85.4(2) . . ?
N2 Al1 N1 121.2(2) . . ?
C1 O1 Al1 112.4(3) . . ?
C1 O1 C13 110.7(4) . . ?
C13 O1 Al1 113.0(3) . . ?
C2 N1 Al1 112.3(4) . . ?
C2 N1 C24 120.2(5) . . ?
C24 N1 Al1 127.5(4) . . ?
C12 N2 Al1 111.9(4) . . ?
C12 N2 C28 120.2(5) . . ?
C28 N2 Al1 127.9(4) . . ?
N1 C2 C1 115.9(5) . . ?
N1 C2 C3 130.8(6) . . ?
C3 C2 C1 113.2(6) . . ?
C2 C1 O1 113.5(5) . . ?
C6 C1 O1 119.0(5) . . ?
C6 C1 C2 126.9(6) . . ?
C4 C5 H5 120.2 . . ?
C4 C5 C6 119.6(6) . . ?
C6 C5 H5 120.2 . . ?
C5 C4 C3 120.5(6) . . ?
C5 C4 C14 121.6(6) . . ?
C3 C4 C14 117.9(6) . . ?
N2 C12 C13 116.6(5) . . ?
N2 C12 C11 130.6(6) . . ?
C11 C12 C13 112.8(6) . . ?
C12 C13 O1 112.8(5) . . ?
C8 C13 O1 118.4(5) . . ?
C8 C13 C12 128.2(6) . . ?
C1 C6 C5 116.6(6) . . ?
C1 C6 C7 116.7(5) . . ?
C5 C6 C7 126.4(5) . . ?
C2 C3 C4 122.4(6) . . ?
C2 C3 H3 118.8 . . ?
C4 C3 H3 118.8 . . ?
C13 C8 C9 116.1(5) . . ?
C13 C8 C7 117.4(5) . . ?
C9 C8 C7 126.4(5) . . ?
O3 C33 Fe1 177.4(7) . . ?
C12 C11 H11 119.0 . . ?
C10 C11 C12 121.9(6) . . ?
C10 C11 H11 119.0 . . ?
N2 C28 C30 112.7(6) . . ?
N2 C28 C29 111.0(5) . . ?
N2 C28 C31 108.1(5) . . ?
C30 C28 C29 111.4(6) . . ?
C30 C28 C31 106.2(5) . . ?
C31 C28 C29 107.0(6) . . ?
C8 C9 H9 120.1 . . ?
C10 C9 C8 119.7(6) . . ?
C10 C9 H9 120.1 . . ?
O2 C32 Fe1 178.8(7) . . ?
H18A C18 H18B 109.5 . . ?
H18A C18 H18C 109.5 . . ?
H18B C18 H18C 109.5 . . ?
C7 C18 H18A 109.5 . . ?
C7 C18 H18B 109.5 . . ?
C7 C18 H18C 109.5 . . ?
C11 C10 C20 117.4(6) . . ?
C9 C10 C11 121.0(6) . . ?
C9 C10 C20 121.6(6) . . ?
Fe1 C37 H37 125.0 . . ?
C38 C37 Fe1 71.3(4) . . ?
C38 C37 H37 125.3 . . ?
C38 C37 C36 109.4(7) . . ?
C36 C37 Fe1 70.0(4) . . ?
C36 C37 H37 125.3 . . ?
Fe1 C38 H38 125.8 . . ?
C37 C38 Fe1 70.3(4) . . ?
C37 C38 H38 125.8 . . ?
C37 C38 C34 108.5(7) . . ?
C34 C38 Fe1 69.7(4) . . ?
C34 C38 H38 125.8 . . ?
C6 C7 C8 106.0(5) . . ?
C6 C7 C19 109.3(5) . . ?
C18 C7 C6 112.0(5) . . ?
C18 C7 C8 111.5(5) . . ?
C18 C7 C19 108.0(5) . . ?
C19 C7 C8 110.1(5) . . ?
C28 C30 H30A 109.5 . . ?
C28 C30 H30B 109.5 . . ?
C28 C30 H30C 109.5 . . ?
H30A C30 H30B 109.5 . . ?
H30A C30 H30C 109.5 . . ?
H30B C30 H30C 109.5 . . ?
N1 C24 C27 107.7(5) . . ?
N1 C24 C26 110.8(6) . . ?
N1 C24 C25 112.2(5) . . ?
C27 C24 C26 108.5(6) . . ?
C27 C24 C25 105.9(6) . . ?
C25 C24 C26 111.5(6) . . ?
C23 C20 C10 108.6(6) . . ?
C23 C20 C22 108.7(6) . . ?
C22 C20 C10 109.8(6) . . ?
C21 C20 C10 112.6(6) . . ?
C21 C20 C23 109.1(7) . . ?
C21 C20 C22 108.0(7) . . ?
C28 C29 H29A 109.5 . . ?
C28 C29 H29B 109.5 . . ?
C28 C29 H29C 109.5 . . ?
H29A C29 H29B 109.5 . . ?
H29A C29 H29C 109.5 . . ?
H29B C29 H29C 109.5 . . ?
C24 C27 H27A 109.5 . . ?
C24 C27 H27B 109.5 . . ?
C24 C27 H27C 109.5 . . ?
H27A C27 H27B 109.5 . . ?
H27A C27 H27C 109.5 . . ?
H27B C27 H27C 109.5 . . ?
C7 C19 H19A 109.5 . . ?
C7 C19 H19B 109.5 . . ?
C7 C19 H19C 109.5 . . ?
H19A C19 H19B 109.5 . . ?
H19A C19 H19C 109.5 . . ?
H19B C19 H19C 109.5 . . ?
Fe1 C34 H34 124.1 . . ?
C38 C34 Fe1 70.9(4) . . ?
C38 C34 H34 126.5 . . ?
C38 C34 C35 107.0(7) . . ?
C35 C34 Fe1 70.2(4) . . ?
C35 C34 H34 126.5 . . ?
C16 C14 C4 112.6(6) . . ?
C16 C14 C15 107.8(6) . . ?
C16 C14 C17 108.4(6) . . ?
C15 C14 C4 109.8(5) . . ?
C17 C14 C4 108.5(5) . . ?
C17 C14 C15 109.7(6) . . ?
C28 C31 H31A 109.5 . . ?
C28 C31 H31B 109.5 . . ?
C28 C31 H31C 109.5 . . ?
H31A C31 H31B 109.5 . . ?
H31A C31 H31C 109.5 . . ?
H31B C31 H31C 109.5 . . ?
C24 C26 H26A 109.5 . . ?
C24 C26 H26B 109.5 . . ?
C24 C26 H26C 109.5 . . ?
H26A C26 H26B 109.5 . . ?
H26A C26 H26C 109.5 . . ?
H26B C26 H26C 109.5 . . ?
C24 C25 H25A 109.5 . . ?
C24 C25 H25B 109.5 . . ?
C24 C25 H25C 109.5 . . ?
H25A C25 H25B 109.5 . . ?
H25A C25 H25C 109.5 . . ?
H25B C25 H25C 109.5 . . ?
C14 C16 H16A 109.5 . . ?
C14 C16 H16B 109.5 . . ?
C14 C16 H16C 109.5 . . ?
H16A C16 H16B 109.5 . . ?
H16A C16 H16C 109.5 . . ?
H16B C16 H16C 109.5 . . ?
Fe1 C36 H36 124.3 . . ?
C37 C36 Fe1 70.2(4) . . ?
C37 C36 H36 126.9 . . ?
C35 C36 Fe1 70.2(4) . . ?
C35 C36 C37 106.2(7) . . ?
C35 C36 H36 126.9 . . ?
C14 C15 H15A 109.5 . . ?
C14 C15 H15B 109.5 . . ?
C14 C15 H15C 109.5 . . ?
H15A C15 H15B 109.5 . . ?
H15A C15 H15C 109.5 . . ?
H15B C15 H15C 109.5 . . ?
Fe1 C35 H35 125.5 . . ?
C34 C35 Fe1 70.2(4) . . ?
C34 C35 H35 125.5 . . ?
C36 C35 Fe1 70.3(4) . . ?
C36 C35 C34 108.9(7) . . ?
C36 C35 H35 125.5 . . ?
C20 C23 H23A 109.5 . . ?
C20 C23 H23B 109.5 . . ?
C20 C23 H23C 109.5 . . ?
H23A C23 H23B 109.5 . . ?
H23A C23 H23C 109.5 . . ?
H23B C23 H23C 109.5 . . ?
C20 C22 H22A 109.5 . . ?
C20 C22 H22B 109.5 . . ?
C20 C22 H22C 109.5 . . ?
H22A C22 H22B 109.5 . . ?
H22A C22 H22C 109.5 . . ?
H22B C22 H22C 109.5 . . ?
C20 C21 H21A 109.5 . . ?
C20 C21 H21B 109.5 . . ?
C20 C21 H21C 109.5 . . ?
H21A C21 H21B 109.5 . . ?
H21A C21 H21C 109.5 . . ?
H21B C21 H21C 109.5 . . ?
C14 C17 H17A 109.5 . . ?
C14 C17 H17B 109.5 . . ?
C14 C17 H17C 109.5 . . ?
H17A C17 H17B 109.5 . . ?
H17A C17 H17C 109.5 . . ?
H17B C17 H17C 109.5 . . ?
H40A C40 H40B 107.6 . . ?
C41 C40 H40A 108.7 . . ?
C41 C40 H40B 108.7 . . ?
C39 C40 H40A 108.7 . . ?
C39 C40 H40B 108.7 . . ?
C39 C40 C41 114.3(8) . . ?
C40 C41 H41A 108.7 . . ?
C40 C41 H41B 108.7 . . ?
H41A C41 H41B 107.6 . . ?
C42 C41 C40 114.1(7) . . ?
C42 C41 H41A 108.7 . . ?
C42 C41 H41B 108.7 . . ?
C41 C42 H42A 109.1 . . ?
C41 C42 H42B 109.1 . . ?
H42A C42 H42B 107.8 . . ?
C43 C42 C41 112.7(7) . . ?
C43 C42 H42A 109.1 . . ?
C43 C42 H42B 109.1 . . ?
C42 C43 H43A 108.9 . . ?
C42 C43 H43B 108.9 . . ?
C42 C43 C44 113.2(8) . . ?
H43A C43 H43B 107.8 . . ?
C44 C43 H43A 108.9 . . ?
C44 C43 H43B 108.9 . . ?
C40 C39 H39A 109.5 . . ?
C40 C39 H39B 109.5 . . ?
C40 C39 H39C 109.5 . . ?
H39A C39 H39B 109.5 . . ?
H39A C39 H39C 109.5 . . ?
H39B C39 H39C 109.5 . . ?
C43 C44 H44A 109.5 . . ?
C43 C44 H44B 109.5 . . ?
C43 C44 H44C 109.5 . . ?
H44A C44 H44B 109.5 . . ?
H44A C44 H44C 109.5 . . ?
H44B C44 H44C 109.5 . . ?

loop_
_geom_bond_atom_site_label_1
_geom_bond_atom_site_label_2
_geom_bond_distance
_geom_bond_site_symmetry_2
_geom_bond_publ_flag
Fe1 Al1 2.403(2) . ?
Fe1 C33 1.741(7) . ?
Fe1 C32 1.758(7) . ?
Fe1 C37 2.103(7) . ?
Fe1 C38 2.115(7) . ?
Fe1 C34 2.100(7) . ?
Fe1 C36 2.100(7) . ?
Fe1 C35 2.099(7) . ?
Al1 O1 1.910(4) . ?
Al1 N1 1.903(5) . ?
Al1 N2 1.900(5) . ?
O1 C1 1.417(7) . ?
O1 C13 1.417(7) . ?
O2 C32 1.130(8) . ?
N1 C2 1.384(8) . ?
N1 C24 1.481(8) . ?
N2 C12 1.400(8) . ?
N2 C28 1.476(9) . ?
O3 C33 1.156(9) . ?
C2 C1 1.402(9) . ?
C2 C3 1.397(9) . ?
C1 C6 1.378(8) . ?
C5 H5 0.9500 . ?
C5 C4 1.390(9) . ?
C5 C6 1.401(8) . ?
C4 C3 1.403(9) . ?
C4 C14 1.540(8) . ?
C12 C13 1.406(9) . ?
C12 C11 1.403(9) . ?
C13 C8 1.372(9) . ?
C6 C7 1.540(9) . ?
C3 H3 0.9500 . ?
C8 C9 1.396(9) . ?
C8 C7 1.548(9) . ?
C11 H11 0.9500 . ?
C11 C10 1.402(9) . ?
C28 C30 1.532(9) . ?
C28 C29 1.543(10) . ?
C28 C31 1.535(9) . ?
C9 H9 0.9500 . ?
C9 C10 1.393(9) . ?
C18 H18A 0.9800 . ?
C18 H18B 0.9800 . ?
C18 H18C 0.9800 . ?
C18 C7 1.530(9) . ?
C10 C20 1.546(9) . ?
C37 H37 0.9500 . ?
C37 C38 1.386(11) . ?
C37 C36 1.431(12) . ?
C38 H38 0.9500 . ?
C38 C34 1.422(10) . ?
C7 C19 1.545(9) . ?
C30 H30A 0.9800 . ?
C30 H30B 0.9800 . ?
C30 H30C 0.9800 . ?
C24 C27 1.515(10) . ?
C24 C26 1.535(10) . ?
C24 C25 1.534(10) . ?
C20 C23 1.532(11) . ?
C20 C22 1.534(10) . ?
C20 C21 1.519(10) . ?
C29 H29A 0.9800 . ?
C29 H29B 0.9800 . ?
C29 H29C 0.9800 . ?
C27 H27A 0.9800 . ?
C27 H27B 0.9800 . ?
C27 H27C 0.9800 . ?
C19 H19A 0.9800 . ?
C19 H19B 0.9800 . ?
C19 H19C 0.9800 . ?
C34 H34 0.9500 . ?
C34 C35 1.422(11) . ?
C14 C16 1.522(10) . ?
C14 C15 1.535(9) . ?
C14 C17 1.532(10) . ?
C31 H31A 0.9800 . ?
C31 H31B 0.9800 . ?
C31 H31C 0.9800 . ?
C26 H26A 0.9800 . ?
C26 H26B 0.9800 . ?
C26 H26C 0.9800 . ?
C25 H25A 0.9800 . ?
C25 H25B 0.9800 . ?
C25 H25C 0.9800 . ?
C16 H16A 0.9800 . ?
C16 H16B 0.9800 . ?
C16 H16C 0.9800 . ?
C36 H36 0.9500 . ?
C36 C35 1.417(11) . ?
C15 H15A 0.9800 . ?
C15 H15B 0.9800 . ?
C15 H15C 0.9800 . ?
C35 H35 0.9500 . ?
C23 H23A 0.9800 . ?
C23 H23B 0.9800 . ?
C23 H23C 0.9800 . ?
C22 H22A 0.9800 . ?
C22 H22B 0.9800 . ?
C22 H22C 0.9800 . ?
C21 H21A 0.9800 . ?
C21 H21B 0.9800 . ?
C21 H21C 0.9800 . ?
C17 H17A 0.9800 . ?
C17 H17B 0.9800 . ?
C17 H17C 0.9800 . ?
C40 H40A 0.9900 . ?
C40 H40B 0.9900 . ?
C40 C41 1.523(8) . ?
C40 C39 1.522(8) . ?
C41 H41A 0.9900 . ?
C41 H41B 0.9900 . ?
C41 C42 1.520(8) . ?
C42 H42A 0.9900 . ?
C42 H42B 0.9900 . ?
C42 C43 1.516(8) . ?
C43 H43A 0.9900 . ?
C43 H43B 0.9900 . ?
C43 C44 1.524(8) . ?
C39 H39A 0.9800 . ?
C39 H39B 0.9800 . ?
C39 H39C 0.9800 . ?
C44 H44A 0.9800 . ?
C44 H44B 0.9800 . ?
C44 H44C 0.9800 . ?

loop_
_geom_torsion_atom_site_label_1
_geom_torsion_atom_site_label_2
_geom_torsion_atom_site_label_3
_geom_torsion_atom_site_label_4
_geom_torsion
_geom_torsion_site_symmetry_1
_geom_torsion_site_symmetry_2
_geom_torsion_site_symmetry_3
_geom_torsion_site_symmetry_4
_geom_torsion_publ_flag
Fe1 Al1 N2 C12 -111.0(4) . . . . ?
Fe1 Al1 N2 C28 69.2(6) . . . . ?
Fe1 C37 C38 C34 -59.5(5) . . . . ?
Fe1 C37 C36 C35 61.4(5) . . . . ?
Fe1 C38 C34 C35 -61.2(5) . . . . ?
Fe1 C34 C35 C36 -59.9(5) . . . . ?
Fe1 C36 C35 C34 59.8(5) . . . . ?
Al1 O1 C1 C2 -3.1(6) . . . . ?
Al1 O1 C1 C6 -174.6(4) . . . . ?
Al1 O1 C13 C12 -0.8(6) . . . . ?
Al1 O1 C13 C8 171.8(5) . . . . ?
Al1 N1 C2 C1 10.0(7) . . . . ?
Al1 N1 C2 C3 -172.8(6) . . . . ?
Al1 N1 C24 C27 -11.6(8) . . . . ?
Al1 N1 C24 C26 106.9(6) . . . . ?
Al1 N1 C24 C25 -127.8(5) . . . . ?
Al1 N2 C12 C13 4.5(7) . . . . ?
Al1 N2 C12 C11 -175.2(6) . . . . ?
Al1 N2 C28 C30 -123.2(6) . . . . ?
Al1 N2 C28 C29 111.0(6) . . . . ?
Al1 N2 C28 C31 -6.1(8) . . . . ?
O1 Al1 N2 C12 -3.8(4) . . . . ?
O1 Al1 N2 C28 176.4(6) . . . . ?
O1 C1 C6 C5 178.8(5) . . . . ?
O1 C1 C6 C7 3.6(8) . . . . ?
O1 C13 C8 C9 -177.0(5) . . . . ?
O1 C13 C8 C7 0.5(8) . . . . ?
N1 Al1 N2 C12 77.4(5) . . . . ?
N1 Al1 N2 C28 -102.4(6) . . . . ?
N1 C2 C1 O1 -4.5(8) . . . . ?
N1 C2 C1 C6 166.2(6) . . . . ?
N1 C2 C3 C4 -170.0(6) . . . . ?
N2 C12 C13 O1 -2.4(8) . . . . ?
N2 C12 C13 C8 -174.1(6) . . . . ?
N2 C12 C11 C10 177.9(7) . . . . ?
C2 N1 C24 C27 169.1(6) . . . . ?
C2 N1 C24 C26 -72.3(7) . . . . ?
C2 N1 C24 C25 53.0(8) . . . . ?
C2 C1 C6 C5 8.5(10) . . . . ?
C2 C1 C6 C7 -166.7(6) . . . . ?
C1 O1 C13 C12 -127.8(5) . . . . ?
C1 O1 C13 C8 44.7(7) . . . . ?
C1 C2 C3 C4 7.3(9) . . . . ?
C1 C6 C7 C8 38.5(7) . . . . ?
C1 C6 C7 C18 160.2(6) . . . . ?
C1 C6 C7 C19 -80.1(7) . . . . ?
C5 C4 C3 C2 -1.0(10) . . . . ?
C5 C4 C14 C16 -3.8(9) . . . . ?
C5 C4 C14 C15 -123.9(7) . . . . ?
C5 C4 C14 C17 116.1(7) . . . . ?
C5 C6 C7 C8 -136.2(6) . . . . ?
C5 C6 C7 C18 -14.4(9) . . . . ?
C5 C6 C7 C19 105.2(7) . . . . ?
C4 C5 C6 C1 -0.8(9) . . . . ?
C4 C5 C6 C7 173.8(6) . . . . ?
C12 N2 C28 C30 57.0(8) . . . . ?
C12 N2 C28 C29 -68.8(7) . . . . ?
C12 N2 C28 C31 174.1(6) . . . . ?
C12 C13 C8 C9 -5.7(10) . . . . ?
C12 C13 C8 C7 171.8(6) . . . . ?
C12 C11 C10 C9 -1.4(10) . . . . ?
C12 C11 C10 C20 179.5(6) . . . . ?
C13 O1 C1 C2 124.3(5) . . . . ?
C13 O1 C1 C6 -47.2(7) . . . . ?
C13 C12 C11 C10 -1.7(9) . . . . ?
C13 C8 C9 C10 1.8(9) . . . . ?
C13 C8 C7 C6 -40.9(7) . . . . ?
C13 C8 C7 C18 -162.9(6) . . . . ?
C13 C8 C7 C19 77.2(7) . . . . ?
C6 C5 C4 C3 -2.5(9) . . . . ?
C6 C5 C4 C14 -179.9(6) . . . . ?
C3 C2 C1 O1 177.7(5) . . . . ?
C3 C2 C1 C6 -11.5(9) . . . . ?
C3 C4 C14 C16 178.7(6) . . . . ?
C3 C4 C14 C15 58.6(8) . . . . ?
C3 C4 C14 C17 -61.3(8) . . . . ?
C8 C9 C10 C11 1.5(10) . . . . ?
C8 C9 C10 C20 -179.6(6) . . . . ?
C11 C12 C13 O1 177.3(5) . . . . ?
C11 C12 C13 C8 5.6(10) . . . . ?
C11 C10 C20 C23 -61.5(8) . . . . ?
C11 C10 C20 C22 57.3(8) . . . . ?
C11 C10 C20 C21 177.5(7) . . . . ?
C28 N2 C12 C13 -175.7(6) . . . . ?
C28 N2 C12 C11 4.7(10) . . . . ?
C9 C8 C7 C6 136.4(6) . . . . ?
C9 C8 C7 C18 14.3(9) . . . . ?
C9 C8 C7 C19 -105.6(7) . . . . ?
C9 C10 C20 C23 119.5(7) . . . . ?
C9 C10 C20 C22 -121.8(7) . . . . ?
C9 C10 C20 C21 -1.5(10) . . . . ?
C37 C38 C34 Fe1 59.9(5) . . . . ?
C37 C38 C34 C35 -1.3(8) . . . . ?
C37 C36 C35 Fe1 -61.4(5) . . . . ?
C37 C36 C35 C34 -1.5(8) . . . . ?
C38 C37 C36 Fe1 -60.7(5) . . . . ?
C38 C37 C36 C35 0.7(8) . . . . ?
C38 C34 C35 Fe1 61.7(5) . . . . ?
C38 C34 C35 C36 1.8(8) . . . . ?
C7 C8 C9 C10 -175.5(6) . . . . ?
C24 N1 C2 C1 -170.7(6) . . . . ?
C24 N1 C2 C3 6.6(10) . . . . ?
C14 C4 C3 C2 176.5(6) . . . . ?
C36 C37 C38 Fe1 59.9(5) . . . . ?
C36 C37 C38 C34 0.4(8) . . . . ?
C40 C41 C42 C43 -178.3(8) . . . . ?
C41 C42 C43 C44 -178.7(9) . . . . ?
C39 C40 C41 C42 -63.3(11) . . . . ?

loop_
_twin_individual_id
_twin_individual_mass_fraction_refined
_oxdiff_twin_reflns_isolated
_oxdiff_twin_reflns_overlapped
_twin_individual_twin_lattice_type
_twin_individual_twin_matrix_11
_twin_individual_twin_matrix_12
_twin_individual_twin_matrix_13
_twin_individual_twin_matrix_21
_twin_individual_twin_matrix_22
_twin_individual_twin_matrix_23
_twin_individual_twin_matrix_31
_twin_individual_twin_matrix_32
_twin_individual_twin_matrix_33
1 0.540(5) 7850 17559 ref 1.0000 0.0000 0.0000 0.0000 1.0000 0.0000 0.0000 0.0000 1.0000
2 0.460(5) 0 17559 nmt 0.9971 0.0056 -0.0009 -0.0116 1.0017 0.0141 0.0170 -0.0407 0.9999
